data_4303362
loop_
_publ_author_name
'Jian Hu'
'Huan Xu'
'Minh-Hai Nguyen'
'John H. K. Yip'

_publ_section_title
;
Photooxidation of a Platinum-Anthracene Pincer Complex: Formation and
Structures of PtII-Anthrone and -Ketal Complexes
;
_journal_name_full 'Inorganic Chemistry'
_journal_page_first 9684
_journal_page_last 9692
_journal_paper_doi 10.1021/ic900479w
_journal_volume 48
_journal_year 2009
_chemical_formula_sum 'C40 H30 Cl N P2 Pt'
_chemical_formula_weight 817.13
_chemical_name_common 1
_chemical_name_systematic
; 
 ? 
;
_space_group_IT_number 14
_symmetry_cell_setting monoclinic
_symmetry_space_group_name_Hall '-P 2yn'
_symmetry_space_group_name_H-M 'P 1 21/n 1'
_atom_sites_solution_hydrogens geom
_atom_sites_solution_primary direct
_atom_sites_solution_secondary difmap
_audit_creation_method SHELXL-97
_cell_angle_alpha 90.00
_cell_angle_beta 96.5390(10)
_cell_angle_gamma 90.00
_cell_formula_units_Z 4
_cell_length_a 12.7731(6)
_cell_length_b 17.7800(8)
_cell_length_c 14.4478(7)
_cell_measurement_reflns_used 5323
_cell_measurement_temperature 223(2)
_cell_measurement_theta_max 26.42
_cell_measurement_theta_min 2.29
_cell_volume 3259.8(3)
_computing_cell_refinement 'Bruker SMART'
_computing_data_collection 'Bruker SMART'
_computing_data_reduction 'Bruker SAINT'
_computing_molecular_graphics 'Bruker SHELXTL'
_computing_publication_material 'Bruker SHELXTL'
_computing_structure_refinement 'SHELXL-97 (Sheldrick, 1997)'
_computing_structure_solution 'SHELXS-97 (Sheldrick, 1990)'
_diffrn_ambient_temperature 223(2)
_diffrn_measured_fraction_theta_full 0.998
_diffrn_measured_fraction_theta_max 0.998
_diffrn_measurement_device_type 'CCD area detector'
_diffrn_measurement_method 'phi and omega scans'
_diffrn_radiation_monochromator graphite
_diffrn_radiation_source 'fine-focus sealed tube'
_diffrn_radiation_type MoK\a
_diffrn_radiation_wavelength 0.71073
_diffrn_reflns_av_R_equivalents 0.0439
_diffrn_reflns_av_sigmaI/netI 0.0507
_diffrn_reflns_limit_h_max 16
_diffrn_reflns_limit_h_min -16
_diffrn_reflns_limit_k_max 23
_diffrn_reflns_limit_k_min -21
_diffrn_reflns_limit_l_max 18
_diffrn_reflns_limit_l_min -15
_diffrn_reflns_number 22701
_diffrn_reflns_theta_full 27.50
_diffrn_reflns_theta_max 27.50
_diffrn_reflns_theta_min 1.82
_exptl_absorpt_coefficient_mu 4.515
_exptl_absorpt_correction_T_max 0.5705
_exptl_absorpt_correction_T_min 0.4654
_exptl_absorpt_correction_type multi-scan
_exptl_crystal_colour yellow
_exptl_crystal_density_diffrn 1.665
_exptl_crystal_density_meas 0
_exptl_crystal_density_method 'not measured'
_exptl_crystal_description 'Rectangular Block'
_exptl_crystal_F_000 1608
_exptl_crystal_size_max 0.20
_exptl_crystal_size_mid 0.20
_exptl_crystal_size_min 0.14
_refine_diff_density_max 1.102
_refine_diff_density_min -0.770
_refine_diff_density_rms 0.121
_refine_ls_extinction_method none
_refine_ls_goodness_of_fit_ref 1.007
_refine_ls_hydrogen_treatment mixed
_refine_ls_matrix_type full
_refine_ls_number_parameters 526
_refine_ls_number_reflns 7470
_refine_ls_number_restraints 0
_refine_ls_restrained_S_all 1.007
_refine_ls_R_factor_all 0.0406
_refine_ls_R_factor_gt 0.0315
_refine_ls_shift/su_max 0.005
_refine_ls_shift/su_mean 0.000
_refine_ls_structure_factor_coef Fsqd
_refine_ls_weighting_details 'calc w=1/[\s^2^(Fo^2^)+(0.0260P)^2^+0.0000P] where P=(Fo^2^+2Fc^2^)/3'
_refine_ls_weighting_scheme calc
_refine_ls_wR_factor_gt 0.0637
_refine_ls_wR_factor_ref 0.0666
_reflns_number_gt 6308
_reflns_number_total 7470
_reflns_threshold_expression >2sigma(I)
_cod_data_source_file ic900479w_si_002_1.cif
_cod_data_source_block 3017
_cod_depositor_comments
;
The following automatic conversions were performed:
'_symmetry_cell_setting' value 'Monoclinic' changed to 'monoclinic'
according to '/home/saulius/struct/CIF-dictionaries/cif_core.dic'
dictionary named 'cif_core.dic' version 2.4.1 from 2010-06-29.

Automatic conversion script
Id: cif_fix_enum 1527 2010-12-29 10:47:43Z saulius 
;
_cod_database_code 4303362

loop_
_symmetry_equiv_pos_as_xyz
'x, y, z'
'-x+1/2, y+1/2, -z+1/2'
'-x, -y, -z'
'x-1/2, -y-1/2, z-1/2'

loop_
_atom_site_label
_atom_site_type_symbol
_atom_site_fract_x
_atom_site_fract_y
_atom_site_fract_z
_atom_site_U_iso_or_equiv
_atom_site_adp_type
_atom_site_occupancy
_atom_site_symmetry_multiplicity
_atom_site_calc_flag
_atom_site_refinement_flags
_atom_site_disorder_assembly
_atom_site_disorder_group
Pt1 Pt 0.231603(11) 0.378457(7) 0.401648(9) 0.01642(5) Uani 1 1 d . . .
Cl1 Cl 0.14117(8) 0.28509(5) 0.30375(7) 0.0301(2) Uani 1 1 d . . .
P1 P 0.31455(7) 0.29993(5) 0.51025(6) 0.0177(2) Uani 1 1 d . . .
P2 P 0.17256(7) 0.47624(5) 0.30946(6) 0.01731(19) Uani 1 1 d . . .
C1 C 0.3090(3) 0.45818(18) 0.4783(2) 0.0161(7) Uani 1 1 d . . .
C2 C 0.2987(3) 0.53484(18) 0.4532(2) 0.0170(7) Uani 1 1 d . . .
C3 C 0.2334(3) 0.55639(19) 0.3703(2) 0.0179(7) Uani 1 1 d . . .
C4 C 0.2236(3) 0.6302(2) 0.3441(3) 0.0241(8) Uani 1 1 d . . .
H4 H 0.190(3) 0.642(2) 0.293(3) 0.021(11) Uiso 1 1 d . . .
C5 C 0.2779(3) 0.6866(2) 0.3987(3) 0.0260(9) Uani 1 1 d . . .
H5 H 0.273(3) 0.736(2) 0.378(2) 0.015(9) Uiso 1 1 d . . .
C6 C 0.3396(3) 0.6689(2) 0.4778(3) 0.0235(8) Uani 1 1 d . . .
H6 H 0.372(3) 0.7091(18) 0.513(2) 0.013(9) Uiso 1 1 d . . .
C7 C 0.3545(3) 0.59274(19) 0.5076(2) 0.0175(7) Uani 1 1 d . . .
C8 C 0.4219(3) 0.5725(2) 0.5861(3) 0.0198(8) Uani 1 1 d . . .
H8 H 0.461(3) 0.6079(19) 0.618(3) 0.017(10) Uiso 1 1 d . . .
C9 C 0.4356(3) 0.4976(2) 0.6131(2) 0.0191(8) Uani 1 1 d . . .
C10 C 0.5051(3) 0.4751(2) 0.6920(3) 0.0232(8) Uani 1 1 d . . .
H10 H 0.541(3) 0.512(2) 0.725(3) 0.038(13) Uiso 1 1 d . . .
C11 C 0.5175(3) 0.4022(2) 0.7168(3) 0.0268(9) Uani 1 1 d . . .
H11 H 0.557(4) 0.387(2) 0.772(3) 0.044(13) Uiso 1 1 d . . .
C12 C 0.4598(3) 0.3453(2) 0.6647(3) 0.0241(8) Uani 1 1 d . . .
H12 H 0.467(3) 0.2972(19) 0.685(2) 0.017(10) Uiso 1 1 d . . .
C13 C 0.3914(3) 0.36346(19) 0.5887(3) 0.0198(8) Uani 1 1 d . . .
C14 C 0.3771(3) 0.44055(19) 0.5593(2) 0.0157(7) Uani 1 1 d . . .
C1A C 0.2338(3) 0.24171(19) 0.5772(3) 0.0202(8) Uani 1 1 d . . .
C2A C 0.2368(3) 0.2448(2) 0.6729(3) 0.0296(9) Uani 1 1 d . . .
H2A H 0.279(3) 0.277(2) 0.706(3) 0.018(10) Uiso 1 1 d . . .
C3A C 0.1734(4) 0.1979(3) 0.7191(3) 0.0393(11) Uani 1 1 d . . .
H3A H 0.177(3) 0.197(2) 0.783(3) 0.025(11) Uiso 1 1 d . . .
C4A C 0.1054(4) 0.1486(3) 0.6680(4) 0.0399(12) Uani 1 1 d . . .
H4A H 0.070(4) 0.118(2) 0.701(3) 0.043(14) Uiso 1 1 d . . .
C5A C 0.1005(4) 0.1461(3) 0.5733(4) 0.0382(11) Uani 1 1 d . . .
H5A H 0.057(4) 0.112(2) 0.539(3) 0.052(15) Uiso 1 1 d . . .
C6A C 0.1650(3) 0.1919(2) 0.5276(3) 0.0299(9) Uani 1 1 d . . .
H6A H 0.162(3) 0.195(2) 0.468(3) 0.034(13) Uiso 1 1 d . . .
C1B C 0.4076(3) 0.23498(18) 0.4667(2) 0.0176(7) Uani 1 1 d . . .
C2B C 0.4645(3) 0.1840(2) 0.5261(3) 0.0252(8) Uani 1 1 d . . .
H2B H 0.454(3) 0.180(2) 0.592(3) 0.025(11) Uiso 1 1 d . . .
C3B C 0.5414(4) 0.1395(2) 0.4938(3) 0.0329(10) Uani 1 1 d . . .
H3B H 0.577(4) 0.106(3) 0.533(3) 0.057(16) Uiso 1 1 d . . .
C4B C 0.5615(3) 0.1452(2) 0.4015(3) 0.0314(10) Uani 1 1 d . . .
H4B H 0.611(4) 0.117(2) 0.381(3) 0.029(12) Uiso 1 1 d . . .
C5B C 0.5034(3) 0.1934(2) 0.3426(3) 0.0283(9) Uani 1 1 d . . .
H5B H 0.516(3) 0.197(2) 0.286(3) 0.031(12) Uiso 1 1 d . . .
C6B C 0.4271(3) 0.2386(2) 0.3744(3) 0.0219(8) Uani 1 1 d . . .
H6B H 0.388(3) 0.2684(19) 0.336(3) 0.018(10) Uiso 1 1 d . . .
C1C C 0.0322(3) 0.49317(19) 0.2945(2) 0.0191(7) Uani 1 1 d . . .
C2C C -0.0146(4) 0.5374(3) 0.3569(3) 0.0382(11) Uani 1 1 d . . .
H2C H 0.030(4) 0.564(2) 0.400(3) 0.041(13) Uiso 1 1 d . . .
C3C C -0.1226(4) 0.5445(3) 0.3497(4) 0.0508(14) Uani 1 1 d . . .
H3C H -0.145(5) 0.575(3) 0.392(4) 0.08(2) Uiso 1 1 d . . .
C4C C -0.1856(4) 0.5077(3) 0.2815(4) 0.0437(12) Uani 1 1 d . . .
H4C H -0.254(4) 0.513(2) 0.278(3) 0.030(11) Uiso 1 1 d . . .
C5C C -0.1404(3) 0.4624(3) 0.2195(3) 0.0387(11) Uani 1 1 d . . .
H5C H -0.181(4) 0.431(2) 0.172(3) 0.053(14) Uiso 1 1 d . . .
C6C C -0.0322(3) 0.4557(2) 0.2262(3) 0.0299(9) Uani 1 1 d . . .
H6C H -0.002(3) 0.431(2) 0.182(3) 0.032(12) Uiso 1 1 d . . .
C1D C 0.2136(3) 0.47403(19) 0.1937(2) 0.0176(7) Uani 1 1 d . . .
C2D C 0.1849(3) 0.5293(2) 0.1279(3) 0.0277(9) Uani 1 1 d . . .
H2D H 0.145(3) 0.568(2) 0.140(3) 0.029(11) Uiso 1 1 d . . .
C3D C 0.2200(4) 0.5262(2) 0.0409(3) 0.0341(10) Uani 1 1 d . . .
H3D H 0.198(3) 0.560(2) 0.001(3) 0.022(11) Uiso 1 1 d . . .
C4D C 0.2841(3) 0.4685(2) 0.0191(3) 0.0324(10) Uani 1 1 d . . .
H4D H 0.308(3) 0.4676(19) -0.038(3) 0.021(10) Uiso 1 1 d . . .
C5D C 0.3129(3) 0.4132(2) 0.0831(3) 0.0314(10) Uani 1 1 d . . .
H5D H 0.351(3) 0.372(2) 0.071(3) 0.028(11) Uiso 1 1 d . . .
C6D C 0.2778(3) 0.4156(2) 0.1706(3) 0.0245(9) Uani 1 1 d . . .
H6D H 0.295(3) 0.3750(19) 0.219(3) 0.029(11) Uiso 1 1 d . . .
N1S N 0.3619(5) 0.3097(3) -0.1094(3) 0.0756(16) Uani 1 1 d . . .
C1S C 0.4244(7) 0.1768(5) -0.0660(7) 0.073(2) Uani 1 1 d . . .
H1SA H 0.450(7) 0.161(5) -0.109(6) 0.14(4) Uiso 1 1 d . . .
H1SB H 0.376(7) 0.145(4) -0.047(6) 0.12(3) Uiso 1 1 d . . .
H1SC H 0.460(5) 0.182(3) -0.001(5) 0.10(2) Uiso 1 1 d . . .
C2S C 0.3893(4) 0.2513(3) -0.0907(3) 0.0497(13) Uani 1 1 d . . .

loop_
_atom_site_aniso_label
_atom_site_aniso_U_11
_atom_site_aniso_U_22
_atom_site_aniso_U_33
_atom_site_aniso_U_23
_atom_site_aniso_U_13
_atom_site_aniso_U_12
Pt1 0.01803(8) 0.01464(8) 0.01598(8) -0.00135(6) -0.00074(5) -0.00021(5)
Cl1 0.0363(6) 0.0239(5) 0.0284(5) -0.0072(4) -0.0038(4) -0.0081(4)
P1 0.0190(5) 0.0163(4) 0.0174(5) 0.0003(4) 0.0007(4) 0.0010(4)
P2 0.0181(5) 0.0166(4) 0.0165(5) -0.0008(4) -0.0011(4) 0.0011(4)
C1 0.0159(18) 0.0180(17) 0.0150(17) -0.0010(14) 0.0047(14) 0.0001(14)
C2 0.0151(18) 0.0179(17) 0.0182(18) -0.0016(14) 0.0032(14) 0.0009(14)
C3 0.0190(19) 0.0190(18) 0.0160(17) -0.0026(14) 0.0025(14) 0.0009(14)
C4 0.026(2) 0.0224(19) 0.023(2) 0.0008(17) -0.0029(16) 0.0022(16)
C5 0.026(2) 0.0174(19) 0.035(2) -0.0001(17) 0.0037(17) -0.0029(16)
C6 0.024(2) 0.0173(18) 0.030(2) -0.0059(16) 0.0064(17) -0.0037(15)
C7 0.0154(18) 0.0195(17) 0.0182(19) -0.0017(14) 0.0055(14) -0.0017(14)
C8 0.021(2) 0.0219(18) 0.0167(19) -0.0069(15) 0.0046(15) -0.0037(15)
C9 0.0186(19) 0.0233(18) 0.0159(18) -0.0032(15) 0.0037(14) 0.0038(14)
C10 0.020(2) 0.031(2) 0.0180(19) -0.0059(17) 0.0007(15) -0.0010(16)
C11 0.024(2) 0.035(2) 0.020(2) 0.0002(17) -0.0039(16) 0.0046(17)
C12 0.029(2) 0.0213(19) 0.022(2) 0.0029(16) 0.0008(16) 0.0053(16)
C13 0.0195(19) 0.0208(18) 0.0199(19) -0.0012(15) 0.0053(15) -0.0007(14)
C14 0.0126(17) 0.0195(17) 0.0157(18) -0.0007(14) 0.0045(14) 0.0008(13)
C1A 0.0201(19) 0.0190(18) 0.0224(19) 0.0045(15) 0.0058(15) 0.0040(14)
C2A 0.028(2) 0.033(2) 0.029(2) 0.0002(19) 0.0074(18) -0.0006(18)
C3A 0.041(3) 0.049(3) 0.031(3) 0.007(2) 0.015(2) 0.000(2)
C4A 0.035(3) 0.039(3) 0.050(3) 0.011(2) 0.024(2) -0.001(2)
C5A 0.033(3) 0.034(2) 0.049(3) 0.002(2) 0.010(2) -0.010(2)
C6A 0.034(3) 0.030(2) 0.026(2) -0.0010(18) 0.0062(19) -0.0042(18)
C1B 0.0152(18) 0.0157(17) 0.0222(19) -0.0009(14) 0.0033(14) -0.0016(13)
C2B 0.027(2) 0.0244(19) 0.025(2) 0.0023(17) 0.0060(17) 0.0024(16)
C3B 0.031(2) 0.028(2) 0.040(3) 0.0033(19) 0.003(2) 0.0088(18)
C4B 0.025(2) 0.027(2) 0.044(3) -0.0069(19) 0.009(2) 0.0024(17)
C5B 0.025(2) 0.033(2) 0.028(2) -0.0060(19) 0.0079(18) -0.0071(17)
C6B 0.022(2) 0.0207(19) 0.023(2) -0.0001(16) 0.0005(16) -0.0017(15)
C1C 0.0164(18) 0.0200(17) 0.0204(19) 0.0020(15) 0.0004(14) -0.0004(14)
C2C 0.029(2) 0.047(3) 0.040(3) -0.019(2) 0.010(2) -0.005(2)
C3C 0.036(3) 0.053(3) 0.066(4) -0.020(3) 0.020(3) 0.004(2)
C4C 0.016(2) 0.062(3) 0.053(3) 0.011(3) 0.007(2) 0.001(2)
C5C 0.023(2) 0.064(3) 0.029(2) -0.001(2) -0.0004(18) -0.012(2)
C6C 0.023(2) 0.045(3) 0.022(2) -0.0059(19) 0.0060(17) -0.0053(18)
C1D 0.0158(18) 0.0194(17) 0.0173(18) -0.0013(14) 0.0006(14) -0.0014(14)
C2D 0.034(2) 0.026(2) 0.024(2) 0.0040(17) 0.0066(17) 0.0068(18)
C3D 0.052(3) 0.026(2) 0.025(2) 0.0070(19) 0.007(2) -0.001(2)
C4D 0.034(3) 0.039(2) 0.027(2) -0.002(2) 0.0151(19) -0.0045(19)
C5D 0.026(2) 0.038(2) 0.030(2) -0.009(2) 0.0035(18) 0.0093(19)
C6D 0.019(2) 0.031(2) 0.022(2) -0.0028(17) -0.0035(16) 0.0029(16)
N1S 0.113(5) 0.068(3) 0.047(3) -0.006(3) 0.016(3) 0.015(3)
C1S 0.073(5) 0.074(5) 0.078(6) 0.020(4) 0.041(4) 0.011(4)
C2S 0.059(4) 0.062(3) 0.029(3) -0.007(3) 0.013(2) -0.001(3)

loop_
_atom_type_symbol
_atom_type_description
_atom_type_scat_dispersion_real
_atom_type_scat_dispersion_imag
_atom_type_scat_source
C C 0.0033 0.0016 'International Tables Vol C Tables 4.2.6.8 and 6.1.1.4'
H H 0.0000 0.0000 'International Tables Vol C Tables 4.2.6.8 and 6.1.1.4'
Cl Cl 0.1484 0.1585 'International Tables Vol C Tables 4.2.6.8 and 6.1.1.4'
Pt Pt -1.7033 8.3905 'International Tables Vol C Tables 4.2.6.8 and 6.1.1.4'
P P 0.1023 0.0942 'International Tables Vol C Tables 4.2.6.8 and 6.1.1.4'
N N 0.0061 0.0033 'International Tables Vol C Tables 4.2.6.8 and 6.1.1.4'

loop_
_geom_angle_atom_site_label_1
_geom_angle_atom_site_label_2
_geom_angle_atom_site_label_3
_geom_angle
_geom_angle_site_symmetry_1
_geom_angle_site_symmetry_3
_geom_angle_publ_flag
C1 Pt1 P2 83.79(10) . . ?
C1 Pt1 P1 83.70(10) . . ?
P2 Pt1 P1 167.34(3) . . ?
C1 Pt1 Cl1 177.54(10) . . ?
P2 Pt1 Cl1 94.53(3) . . ?
P1 Pt1 Cl1 97.92(3) . . ?
C13 P1 C1A 108.83(17) . . ?
C13 P1 C1B 106.47(16) . . ?
C1A P1 C1B 104.78(16) . . ?
C13 P1 Pt1 103.08(12) . . ?
C1A P1 Pt1 118.04(12) . . ?
C1B P1 Pt1 115.04(12) . . ?
C3 P2 C1C 107.04(16) . . ?
C3 P2 C1D 108.29(16) . . ?
C1C P2 C1D 106.33(16) . . ?
C3 P2 Pt1 102.93(12) . . ?
C1C P2 Pt1 117.22(12) . . ?
C1D P2 Pt1 114.50(12) . . ?
C14 C1 C2 117.3(3) . . ?
C14 C1 Pt1 121.5(2) . . ?
C2 C1 Pt1 121.2(2) . . ?
C1 C2 C3 120.1(3) . . ?
C1 C2 C7 121.7(3) . . ?
C3 C2 C7 118.2(3) . . ?
C4 C3 C2 121.0(3) . . ?
C4 C3 P2 127.0(3) . . ?
C2 C3 P2 112.0(2) . . ?
C3 C4 C5 120.2(4) . . ?
C6 C5 C4 120.7(4) . . ?
C5 C6 C7 121.5(4) . . ?
C8 C7 C6 122.7(3) . . ?
C8 C7 C2 119.0(3) . . ?
C6 C7 C2 118.3(3) . . ?
C7 C8 C9 121.4(3) . . ?
C8 C9 C10 122.7(3) . . ?
C8 C9 C14 118.9(3) . . ?
C10 C9 C14 118.4(3) . . ?
C11 C10 C9 121.8(4) . . ?
C10 C11 C12 120.5(4) . . ?
C13 C12 C11 120.4(4) . . ?
C12 C13 C14 120.8(3) . . ?
C12 C13 P1 127.6(3) . . ?
C14 C13 P1 111.6(2) . . ?
C1 C14 C9 121.7(3) . . ?
C1 C14 C13 120.1(3) . . ?
C9 C14 C13 118.1(3) . . ?
C2A C1A C6A 119.1(4) . . ?
C2A C1A P1 123.9(3) . . ?
C6A C1A P1 116.9(3) . . ?
C1A C2A C3A 120.5(4) . . ?
C4A C3A C2A 119.3(4) . . ?
C5A C4A C3A 120.6(4) . . ?
C4A C5A C6A 120.1(5) . . ?
C5A C6A C1A 120.4(4) . . ?
C6B C1B C2B 118.9(3) . . ?
C6B C1B P1 119.9(3) . . ?
C2B C1B P1 121.1(3) . . ?
C3B C2B C1B 120.4(4) . . ?
C2B C3B C4B 119.8(4) . . ?
C5B C4B C3B 119.8(4) . . ?
C4B C5B C6B 120.7(4) . . ?
C5B C6B C1B 120.3(4) . . ?
C6C C1C C2C 118.2(4) . . ?
C6C C1C P2 120.5(3) . . ?
C2C C1C P2 120.9(3) . . ?
C3C C2C C1C 120.5(4) . . ?
C4C C3C C2C 120.9(5) . . ?
C3C C4C C5C 119.5(5) . . ?
C4C C5C C6C 119.7(4) . . ?
C5C C6C C1C 121.2(4) . . ?
C2D C1D C6D 118.9(3) . . ?
C2D C1D P2 122.5(3) . . ?
C6D C1D P2 118.7(3) . . ?
C3D C2D C1D 120.5(4) . . ?
C4D C3D C2D 120.1(4) . . ?
C5D C4D C3D 120.2(4) . . ?
C4D C5D C6D 120.2(4) . . ?
C1D C6D C5D 120.1(4) . . ?
N1S C2S C1S 179.5(7) . . ?

loop_
_geom_bond_atom_site_label_1
_geom_bond_atom_site_label_2
_geom_bond_distance
_geom_bond_site_symmetry_2
_geom_bond_publ_flag
Pt1 C1 1.991(3) . ?
Pt1 P2 2.2664(9) . ?
Pt1 P1 2.2705(9) . ?
Pt1 Cl1 2.3914(9) . ?
P1 C13 1.809(4) . ?
P1 C1A 1.816(4) . ?
P1 C1B 1.819(4) . ?
P2 C3 1.803(4) . ?
P2 C1C 1.806(4) . ?
P2 C1D 1.809(4) . ?
C1 C14 1.411(5) . ?
C1 C2 1.413(5) . ?
C2 C3 1.432(5) . ?
C2 C7 1.435(5) . ?
C3 C4 1.368(5) . ?
C4 C5 1.410(5) . ?
C5 C6 1.348(5) . ?
C6 C7 1.426(5) . ?
C7 C8 1.391(5) . ?
C8 C9 1.394(5) . ?
C9 C10 1.421(5) . ?
C9 C14 1.435(5) . ?
C10 C11 1.350(5) . ?
C11 C12 1.415(6) . ?
C12 C13 1.362(5) . ?
C13 C14 1.441(5) . ?
C1A C2A 1.379(5) . ?
C1A C6A 1.389(5) . ?
C2A C3A 1.387(6) . ?
C3A C4A 1.387(7) . ?
C4A C5A 1.363(7) . ?
C5A C6A 1.379(6) . ?
C1B C6B 1.386(5) . ?
C1B C2B 1.394(5) . ?
C2B C3B 1.383(5) . ?
C3B C4B 1.390(6) . ?
C4B C5B 1.367(6) . ?
C5B C6B 1.382(5) . ?
C1C C6C 1.382(5) . ?
C1C C2C 1.383(5) . ?
C2C C3C 1.377(6) . ?
C3C C4C 1.366(7) . ?
C4C C5C 1.379(7) . ?
C5C C6C 1.380(6) . ?
C1D C2D 1.387(5) . ?
C1D C6D 1.389(5) . ?
C2D C3D 1.382(6) . ?
C3D C4D 1.371(6) . ?
C4D C5D 1.371(6) . ?
C5D C6D 1.389(6) . ?
N1S C2S 1.119(6) . ?
C1S C2S 1.431(9) . ?
